data_2201683
loop_
_publ_author_name
'Ya-Mei Guo'
'Miao Du'
'Shen-Tan Chen'
'Xian-He Bu'

_publ_section_title
;
 [1,4-Bis(pyridyl-2-ylmethyl)-1,4-diazacycloheptane]chlorocobalt(II)
 perchlorate
;
_journal_issue 8
_journal_name_full 'Acta Crystallographica Section E'
_journal_page_first m454
_journal_page_last m456
_journal_paper_doi 10.1107/S160053680201293X
_journal_volume 58
_journal_year 2002
_chemical_formula_iupac '[Co Cl (C17 H22 N4)] (Cl O4)'
_chemical_formula_moiety 'C17 H22 Cl2 Co N4 O4'
_chemical_formula_sum 'C17 H22 Cl2 Co N4 O4'
_chemical_formula_weight 476.22
_chemical_name_systematic
; [1,4-Bis(pyridyl-2-ylmethyl)-1,4-diazacycloheptane]chlorocobalt(II)
perchlorate
;
_space_group_IT_number 14
_symmetry_cell_setting monoclinic
_symmetry_space_group_name_Hall '-P 2ybc'
_symmetry_space_group_name_H-M 'P 1 21/c 1'
_cell_angle_alpha 90.00
_cell_angle_beta 95.731(6)
_cell_angle_gamma 90.00
_cell_formula_units_Z 4
_cell_length_a 12.286(4)
_cell_length_b 7.300(2)
_cell_length_c 22.573(7)
_cell_measurement_reflns_used 8012
_cell_measurement_temperature 293(2)
_cell_measurement_theta_max 25.01
_cell_measurement_theta_min 1.67
_cell_volume 2014.4(11)
_computing_cell_refinement SMART
_computing_data_collection 'SMART (Bruker, 1998)'
_computing_data_reduction 'SAINT (Bruker, 1998)'
_computing_molecular_graphics 'XP (Bruker, 1998)'
_computing_publication_material SHELXL97
_computing_structure_refinement 'SHELXL97 (Sheldrick, 1997)'
_computing_structure_solution 'SHELXS97 (Sheldrick, 1997)'
_diffrn_measured_fraction_theta_full 46.68
_diffrn_measured_fraction_theta_max 25.01
_diffrn_measurement_device 'Bruker SMART 1000'
_diffrn_measurement_method \w
_diffrn_radiation_type 'Mo K\a'
_diffrn_radiation_wavelength 0.71073
_diffrn_reflns_av_R_equivalents 0.0841
_diffrn_reflns_limit_h_max 14
_diffrn_reflns_limit_h_min -13
_diffrn_reflns_limit_k_max 8
_diffrn_reflns_limit_k_min -7
_diffrn_reflns_limit_l_max 26
_diffrn_reflns_limit_l_min -19
_diffrn_reflns_number 8055
_diffrn_reflns_theta_full 46.68
_diffrn_reflns_theta_max 25.01
_diffrn_standards_decay_% none
_diffrn_standards_interval_count none
_diffrn_standards_number none
_exptl_absorpt_coefficient_mu 1.148
_exptl_absorpt_correction_T_max 0.8028
_exptl_absorpt_correction_T_min 0.7245
_exptl_absorpt_correction_type multi-scan
_exptl_absorpt_process_details '[SAINT (Bruker 1998) and SADABS (Sheldrick, 1997)]'
_exptl_crystal_colour purple
_exptl_crystal_density_diffrn 1.570
_exptl_crystal_density_meas ?
_exptl_crystal_description prism
_exptl_crystal_F_000 980
_exptl_crystal_size_max 0.30
_exptl_crystal_size_mid 0.25
_exptl_crystal_size_min 0.20
_refine_diff_density_max 0.521
_refine_diff_density_min -0.514
_refine_ls_extinction_coef none
_refine_ls_extinction_method none
_refine_ls_goodness_of_fit_ref 0.980
_refine_ls_hydrogen_treatment constr
_refine_ls_number_parameters 253
_refine_ls_number_reflns 3555
_refine_ls_R_factor_all 0.1346
_refine_ls_R_factor_gt 0.0493
_refine_ls_shift/su_max <0.001
_refine_ls_shift/su_mean 0.000
_refine_ls_structure_factor_coef Fsqd
_refine_ls_weighting_details 'calc w = 1/[\s^2^(Fo^2^)+(0.0188P)^2^] where P = (Fo^2^+2Fc^2^)/3'
_refine_ls_weighting_scheme calc
_refine_ls_wR_factor_gt 0.0770
_refine_ls_wR_factor_ref 0.0909
_reflns_number_gt 1824
_reflns_number_total 3555
_reflns_threshold_expression I>2.0\s(I)
_cod_data_source_file ww6033.cif
_cod_data_source_block I
_cod_depositor_comments
;
The following automatic conversions were performed:

'_exptl_crystal_density_meas' value 'not measured' was changed to '?'
- the value is perceived as not measured.

Automatic conversion script
Id: cif_fix_values 3008 2015-01-20 13:52:24Z robertas 
;
_cod_original_cell_volume 2014.5(10)
_cod_original_sg_symbol_H-M 'P 21/c'
_cod_database_code 2201683
_cod_database_fobs_code 2201683

loop_
_symmetry_equiv_pos_as_xyz
'x, y, z'
'-x, y+1/2, -z+1/2'
'-x, -y, -z'
'x, -y-1/2, z-1/2'

loop_
_atom_site_label
_atom_site_fract_x
_atom_site_fract_y
_atom_site_fract_z
_atom_site_U_iso_or_equiv
_atom_site_adp_type
_atom_site_calc_flag
_atom_site_refinement_flags
_atom_site_occupancy
_atom_site_disorder_assembly
_atom_site_disorder_group
_atom_site_type_symbol
Co1 0.71601(6) 0.08481(10) 0.12858(3) 0.0377(2) Uani d . 1 . . Co
Cl1 0.57118(11) -0.1043(2) 0.11242(6) 0.0593(5) Uani d . 1 . . Cl
N1 0.8334(3) -0.0968(6) 0.16527(18) 0.0455(12) Uani d . 1 . . N
N2 0.8308(4) 0.1252(7) 0.0667(2) 0.0517(13) Uani d . 1 . . N
N3 0.6526(3) 0.3100(5) 0.07533(17) 0.0375(11) Uani d . 1 . . N
N4 0.6773(3) 0.2652(6) 0.19271(18) 0.0350(11) Uani d . 1 . . N
C1 0.8229(5) -0.2110(8) 0.2108(2) 0.0510(16) Uani d . 1 . . C
H1A 0.7627 -0.1992 0.2325 0.061 Uiso calc R 1 . . H
C2 0.8989(6) -0.3452(8) 0.2263(3) 0.0653(19) Uani d . 1 . . C
H2A 0.8918 -0.4209 0.2588 0.078 Uiso calc R 1 . . H
C3 0.9854(6) -0.3655(10) 0.1929(3) 0.081(2) Uani d . 1 . . C
H3A 1.0360 -0.4586 0.2017 0.097 Uiso calc R 1 . . H
C4 0.9972(5) -0.2494(10) 0.1468(3) 0.073(2) Uani d . 1 . . C
H4A 1.0563 -0.2608 0.1244 0.087 Uiso calc R 1 . . H
C5 0.9205(5) -0.1155(8) 0.1341(2) 0.0493(15) Uani d . 1 . . C
C6 0.9304(5) 0.0198(10) 0.0853(3) 0.091(2) Uani d . 1 . . C
H6A 0.9885 0.1052 0.0982 0.109 Uiso calc R 1 . . H
H6B 0.9523 -0.0451 0.0510 0.109 Uiso calc R 1 . . H
C7 0.7783(5) 0.0542(9) 0.0101(3) 0.081(2) Uani d . 1 . . C
H7A 0.7441 -0.0622 0.0175 0.097 Uiso calc R 1 . . H
H7B 0.8344 0.0314 -0.0164 0.097 Uiso calc R 1 . . H
C8 0.6940(5) 0.1783(9) -0.0207(2) 0.076(2) Uani d . 1 . . C
H8A 0.7317 0.2815 -0.0364 0.092 Uiso calc R 1 . . H
H8B 0.6576 0.1125 -0.0543 0.092 Uiso calc R 1 . . H
C9 0.6082(4) 0.2520(7) 0.0152(2) 0.0547(17) Uani d . 1 . . C
H9A 0.5729 0.3559 -0.0055 0.066 Uiso calc R 1 . . H
H9B 0.5531 0.1586 0.0186 0.066 Uiso calc R 1 . . H
C10 0.8525(5) 0.3238(9) 0.0655(2) 0.0639(18) Uani d . 1 . . C
H10A 0.8805 0.3560 0.0282 0.077 Uiso calc R 1 . . H
H10B 0.9075 0.3557 0.0977 0.077 Uiso calc R 1 . . H
C11 0.7473(4) 0.4322(7) 0.0720(2) 0.0498(15) Uani d . 1 . . C
H11A 0.7573 0.5063 0.1078 0.060 Uiso calc R 1 . . H
H11B 0.7330 0.5140 0.0383 0.060 Uiso calc R 1 . . H
C12 0.5692(4) 0.3939(7) 0.1087(2) 0.0459(14) Uani d . 1 . . C
H12A 0.5012 0.3267 0.1011 0.055 Uiso calc R 1 . . H
H12B 0.5563 0.5189 0.0952 0.055 Uiso calc R 1 . . H
C13 0.6037(4) 0.3938(8) 0.1733(2) 0.0398(14) Uani d . 1 . . C
C14 0.5629(5) 0.5135(7) 0.2127(3) 0.0585(18) Uani d . 1 . . C
H14A 0.5128 0.6029 0.1988 0.070 Uiso calc R 1 . . H
C15 0.5964(6) 0.5011(9) 0.2726(3) 0.073(2) Uani d . 1 . . C
H15A 0.5692 0.5814 0.2995 0.087 Uiso calc R 1 . . H
C16 0.6705(5) 0.3684(9) 0.2919(3) 0.0644(19) Uani d . 1 . . C
H16A 0.6940 0.3569 0.3322 0.077 Uiso calc R 1 . . H
C17 0.7095(4) 0.2535(8) 0.2513(2) 0.0487(16) Uani d . 1 . . C
H17A 0.7600 0.1640 0.2646 0.058 Uiso calc R 1 . . H
Cl2 0.21085(14) 0.3375(2) 0.10627(7) 0.0605(5) Uani d . 1 . . Cl
O1 0.3004(4) 0.2932(9) 0.0800(3) 0.175(3) Uani d . 1 . . O
O2 0.1706(5) 0.1890(9) 0.1328(2) 0.188(3) Uani d . 1 . . O
O3 0.1335(4) 0.3822(8) 0.0588(2) 0.154(2) Uani d . 1 . . O
O4 0.2312(6) 0.4729(10) 0.1436(3) 0.232(4) Uani d . 1 . . O

loop_
_atom_site_aniso_label
_atom_site_aniso_U_11
_atom_site_aniso_U_22
_atom_site_aniso_U_33
_atom_site_aniso_U_12
_atom_site_aniso_U_13
_atom_site_aniso_U_23
Co1 0.0405(5) 0.0358(5) 0.0374(4) 0.0037(4) 0.0072(3) 0.0017(4)
Cl1 0.0605(10) 0.0487(11) 0.0693(10) -0.0147(9) 0.0090(8) 0.0008(8)
N1 0.049(3) 0.042(3) 0.046(3) 0.003(3) 0.009(2) 0.004(3)
N2 0.053(3) 0.051(4) 0.052(3) 0.009(3) 0.014(3) 0.006(3)
N3 0.042(3) 0.038(3) 0.032(3) 0.000(2) -0.002(2) -0.006(2)
N4 0.033(3) 0.040(3) 0.031(3) 0.001(2) -0.001(2) 0.006(2)
C1 0.058(4) 0.051(4) 0.044(4) 0.001(4) 0.005(3) 0.002(3)
C2 0.071(5) 0.053(5) 0.066(5) 0.003(4) -0.023(4) 0.012(3)
C3 0.060(5) 0.079(6) 0.099(6) 0.024(4) -0.016(4) 0.004(5)
C4 0.044(4) 0.086(6) 0.088(6) 0.018(4) 0.010(4) -0.004(4)
C5 0.045(4) 0.048(5) 0.056(4) 0.007(4) 0.011(3) -0.007(3)
C6 0.069(5) 0.109(7) 0.099(6) 0.038(5) 0.032(4) 0.035(5)
C7 0.088(5) 0.083(6) 0.076(5) -0.002(5) 0.032(4) -0.024(4)
C8 0.092(6) 0.102(6) 0.034(4) -0.016(5) 0.002(4) -0.022(4)
C9 0.067(5) 0.056(4) 0.038(4) 0.000(3) -0.011(3) -0.003(3)
C10 0.055(4) 0.073(5) 0.064(4) -0.012(4) 0.009(3) -0.004(4)
C11 0.068(4) 0.035(4) 0.046(4) -0.010(4) 0.003(3) 0.013(3)
C12 0.051(4) 0.029(4) 0.055(4) 0.005(3) -0.006(3) 0.003(3)
C13 0.038(3) 0.037(4) 0.045(4) -0.005(3) 0.009(3) 0.000(3)
C14 0.072(5) 0.040(4) 0.069(5) 0.006(3) 0.032(4) 0.002(3)
C15 0.108(6) 0.055(5) 0.064(5) -0.004(4) 0.051(5) -0.017(4)
C16 0.078(5) 0.073(6) 0.045(4) -0.019(4) 0.017(4) -0.009(4)
C17 0.053(4) 0.051(4) 0.041(4) -0.003(3) 0.001(3) 0.004(3)
Cl2 0.0609(12) 0.0631(13) 0.0587(12) 0.0005(10) 0.0121(10) 0.0009(9)
O1 0.074(4) 0.221(8) 0.238(6) 0.014(4) 0.047(4) -0.083(5)
O2 0.189(6) 0.217(7) 0.144(5) -0.105(5) -0.046(4) 0.115(5)
O3 0.110(4) 0.197(7) 0.149(5) 0.005(4) -0.015(4) 0.091(5)
O4 0.354(10) 0.182(7) 0.162(6) -0.054(7) 0.037(6) -0.131(6)

loop_
_atom_type_symbol
_atom_type_description
_atom_type_scat_dispersion_real
_atom_type_scat_dispersion_imag
_atom_type_scat_source
C C 0.0033 0.0016 'International Tables Vol C Tables 4.2.6.8 and 6.1.1.4'
H H 0.0000 0.0000 'International Tables Vol C Tables 4.2.6.8 and 6.1.1.4'
N N 0.0061 0.0033 'International Tables Vol C Tables 4.2.6.8 and 6.1.1.4'
Cl Cl 0.1484 0.1585 'International Tables Vol C Tables 4.2.6.8 and 6.1.1.4'
Co Co 0.3494 0.9721 'International Tables Vol C Tables 4.2.6.8 and 6.1.1.4'
O O 0.0106 0.0060 'International Tables Vol C Tables 4.2.6.8 and 6.1.1.4'

loop_
_geom_angle_atom_site_label_1
_geom_angle_atom_site_label_2
_geom_angle_atom_site_label_3
_geom_angle
_geom_angle_publ_flag
N4 Co1 N1 109.30(17) yes
N4 Co1 N2 126.72(18) yes
N1 Co1 N2 82.45(17) yes
N4 Co1 N3 78.79(16) yes
N1 Co1 N3 156.62(17) yes
N2 Co1 N3 75.50(17) yes
N4 Co1 Cl1 105.86(11) yes
N1 Co1 Cl1 100.36(13) yes
N2 Co1 Cl1 123.36(15) yes
N3 Co1 Cl1 98.21(12) yes
C1 N1 C5 118.8(5) no
C1 N1 Co1 126.1(4) no
C5 N1 Co1 114.5(4) no
C7 N2 C6 110.2(5) no
C7 N2 C10 113.3(5) no
C6 N2 C10 111.9(5) no
C7 N2 Co1 105.3(3) no
C6 N2 Co1 109.4(3) no
C10 N2 Co1 106.5(3) no
C12 N3 C9 112.3(4) no
C12 N3 C11 111.7(4) no
C9 N3 C11 110.4(4) no
C12 N3 Co1 105.5(3) no
C9 N3 Co1 112.2(3) no
C11 N3 Co1 104.4(3) no
C17 N4 C13 119.1(4) no
C17 N4 Co1 126.1(4) no
C13 N4 Co1 114.4(3) no
N1 C1 C2 121.5(5) no
N1 C1 H1A 119.2 no
C2 C1 H1A 119.2 no
C3 C2 C1 118.8(6) no
C3 C2 H2A 120.6 no
C1 C2 H2A 120.6 no
C4 C3 C2 120.1(6) no
C4 C3 H3A 120.0 no
C2 C3 H3A 120.0 no
C3 C4 C5 118.8(6) no
C3 C4 H4A 120.6 no
C5 C4 H4A 120.6 no
N1 C5 C4 122.0(6) no
N1 C5 C6 116.5(5) no
C4 C5 C6 121.5(6) no
N2 C6 C5 115.4(5) no
N2 C6 H6A 108.4 no
C5 C6 H6A 108.4 no
N2 C6 H6B 108.4 no
C5 C6 H6B 108.4 no
H6A C6 H6B 107.5 no
N2 C7 C8 114.5(5) no
N2 C7 H7A 108.6 no
C8 C7 H7A 108.6 no
N2 C7 H7B 108.6 no
C8 C7 H7B 108.6 no
H7A C7 H7B 107.6 no
C9 C8 C7 117.5(5) no
C9 C8 H8A 107.9 no
C7 C8 H8A 107.9 no
C9 C8 H8B 107.9 no
C7 C8 H8B 107.9 no
H8A C8 H8B 107.2 no
N3 C9 C8 112.7(4) no
N3 C9 H9A 109.0 no
C8 C9 H9A 109.0 no
N3 C9 H9B 109.0 no
C8 C9 H9B 109.0 no
H9A C9 H9B 107.8 no
N2 C10 C11 110.5(5) no
N2 C10 H10A 109.6 no
C11 C10 H10A 109.6 no
N2 C10 H10B 109.6 no
C11 C10 H10B 109.6 no
H10A C10 H10B 108.1 no
N3 C11 C10 111.7(4) no
N3 C11 H11A 109.3 no
C10 C11 H11A 109.3 no
N3 C11 H11B 109.3 no
C10 C11 H11B 109.3 no
H11A C11 H11B 107.9 no
N3 C12 C13 111.1(4) no
N3 C12 H12A 109.4 no
C13 C12 H12A 109.4 no
N3 C12 H12B 109.4 no
C13 C12 H12B 109.4 no
H12A C12 H12B 108.0 no
N4 C13 C14 120.5(5) no
N4 C13 C12 116.0(5) no
C14 C13 C12 123.4(6) no
C15 C14 C13 120.0(6) no
C15 C14 H14A 120.0 no
C13 C14 H14A 120.0 no
C16 C15 C14 118.9(6) no
C16 C15 H15A 120.6 no
C14 C15 H15A 120.6 no
C17 C16 C15 119.2(6) no
C17 C16 H16A 120.4 no
C15 C16 H16A 120.4 no
N4 C17 C16 122.2(6) no
N4 C17 H17A 118.9 no
C16 C17 H17A 118.9 no
O4 Cl2 O1 110.8(4) no
O4 Cl2 O2 112.0(4) no
O1 Cl2 O2 110.7(4) no
O4 Cl2 O3 112.9(5) no
O1 Cl2 O3 104.1(4) no
O2 Cl2 O3 106.0(3) no

loop_
_geom_bond_atom_site_label_1
_geom_bond_atom_site_label_2
_geom_bond_site_symmetry_2
_geom_bond_distance
_geom_bond_publ_flag
Co1 N4 . 2.048(4) yes
Co1 N1 . 2.070(4) yes
Co1 N2 . 2.102(4) yes
Co1 N3 . 2.137(4) yes
Co1 Cl1 . 2.253(2) yes
N1 C1 . 1.341(6) no
N1 C5 . 1.344(6) no
N2 C7 . 1.468(7) no
N2 C6 . 1.471(6) no
N2 C10 . 1.475(6) no
N3 C12 . 1.465(5) no
N3 C9 . 1.474(5) no
N3 C11 . 1.474(5) no
N4 C17 . 1.345(5) no
N4 C13 . 1.347(6) no
C1 C2 . 1.374(7) no
C1 H1A . 0.9300 no
C2 C3 . 1.370(7) no
C2 H2A . 0.9300 no
C3 C4 . 1.360(7) no
C3 H3A . 0.9300 no
C4 C5 . 1.368(7) no
C4 H4A . 0.9300 no
C5 C6 . 1.493(7) no
C6 H6A . 0.9700 no
C6 H6B . 0.9700 no
C7 C8 . 1.494(7) no
C7 H7A . 0.9700 no
C7 H7B . 0.9700 no
C8 C9 . 1.492(7) no
C8 H8A . 0.9700 no
C8 H8B . 0.9700 no
C9 H9A . 0.9700 no
C9 H9B . 0.9700 no
C10 C11 . 1.535(6) no
C10 H10A . 0.9700 no
C10 H10B . 0.9700 no
C11 H11A . 0.9700 no
C11 H11B . 0.9700 no
C12 C13 . 1.477(6) no
C12 H12A . 0.9700 no
C12 H12B . 0.9700 no
C13 C14 . 1.376(6) no
C14 C15 . 1.377(7) no
C14 H14A . 0.9300 no
C15 C16 . 1.370(7) no
C15 H15A . 0.9300 no
C16 C17 . 1.363(7) no
C16 H16A . 0.9300 no
C17 H17A . 0.9300 no
Cl2 O4 . 1.307(5) no
Cl2 O1 . 1.339(5) no
Cl2 O2 . 1.355(5) no
Cl2 O3 . 1.397(5) no

loop_
_geom_hbond_atom_site_label_D
_geom_hbond_atom_site_label_H
_geom_hbond_atom_site_label_A
_geom_hbond_site_symmetry_A
_geom_hbond_distance_DH
_geom_hbond_distance_HA
_geom_hbond_distance_DA
_geom_hbond_angle_DHA
_geom_hbond_publ_flag
C12 H12B Cl1 1_565 .97 2.78 3.664(5) 151 yes
C17 H17A O4 2_645 .93 2.49 3.164(9) 129 yes
